data_7249616
loop_
_publ_author_name
'Shen, Yue'
'Jin, Jiu-Zeng'
'Yang, Zhen-Yu'
'Zhao, Jie'
'Liu, Bin-Qiu'
'Zhang, Ju-Wen'

_publ_section_title
;
 Syntheses and properties of two pH-directed types of cobalt--lanthanoid
 heterometallic complexes constructed from 2,5-dichlorobenzoate and
 1,10-phenanthroline
;
_journal_issue 48
_journal_name_full CrystEngComm
_journal_page_first 6873
_journal_page_last 6882
_journal_paper_doi 10.1039/D4CE00886C
_journal_volume 26
_journal_year 2024
_chemical_formula_moiety 'C94 H46 Cl20 Co2 Eu2 N4 O20'
_chemical_formula_sum 'C94 H46 Cl20 Co2 Eu2 N4 O20'
_chemical_formula_weight 2682.13
_space_group_crystal_system triclinic
_space_group_IT_number 2
_space_group_name_Hall '-P 1'
_space_group_name_H-M_alt 'P -1'
_atom_sites_solution_hydrogens geom
_atom_sites_solution_primary dual
_audit_creation_date 2022-01-24
_audit_creation_method
;
Olex2 1.3-alpha
(compiled 2020.11.12 svn.r5f609507 for OlexSys, GUI svn.r6403)
;
_audit_update_record
;
2022-07-08 deposited with the CCDC.	2024-11-14 downloaded from the CCDC.
;
_cell_angle_alpha 113.6270(10)
_cell_angle_beta 105.3730(10)
_cell_angle_gamma 105.3520(10)
_cell_formula_units_Z 1
_cell_length_a 14.2019(7)
_cell_length_b 14.8248(6)
_cell_length_c 14.9537(6)
_cell_measurement_reflns_used 7814
_cell_measurement_temperature 296.15
_cell_measurement_theta_max 27.90
_cell_measurement_theta_min 2.31
_cell_volume 2524.1(2)
_computing_cell_refinement 'SAINT V8.18C (?, 2016)'
_computing_data_reduction 'SAINT V8.18C (?, 2016)'
_computing_molecular_graphics 'Olex2 1.3-alpha (Dolomanov et al., 2009)'
_computing_publication_material 'Olex2 1.3-alpha (Dolomanov et al., 2009)'
_computing_structure_refinement 'SHELXL 2018/3 (Sheldrick, 2015)'
_computing_structure_solution 'SHELXT 2014/5 (Sheldrick, 2014)'
_diffrn_ambient_temperature 296.15
_diffrn_measured_fraction_theta_full 0.998
_diffrn_measured_fraction_theta_max 0.989
_diffrn_measurement_device_type 'Bruker APEX-II CCD'
_diffrn_measurement_method '\f and \w scans'
_diffrn_radiation_monochromator graphite
_diffrn_radiation_type MoK\a
_diffrn_radiation_wavelength 0.71073
_diffrn_reflns_av_R_equivalents 0.0241
_diffrn_reflns_av_unetI/netI 0.0478
_diffrn_reflns_Laue_measured_fraction_full 0.998
_diffrn_reflns_Laue_measured_fraction_max 0.989
_diffrn_reflns_limit_h_max 13
_diffrn_reflns_limit_h_min -18
_diffrn_reflns_limit_k_max 17
_diffrn_reflns_limit_k_min -19
_diffrn_reflns_limit_l_max 19
_diffrn_reflns_limit_l_min -18
_diffrn_reflns_number 18734
_diffrn_reflns_point_group_measured_fraction_full 0.998
_diffrn_reflns_point_group_measured_fraction_max 0.989
_diffrn_reflns_theta_full 25.242
_diffrn_reflns_theta_max 28.379
_diffrn_reflns_theta_min 1.634
_diffrn_source_current 30.0
_diffrn_source_power 1.2
_diffrn_source_voltage 40.0
_diffrn_standards_number 0
_exptl_absorpt_coefficient_mu 2.148
_exptl_absorpt_correction_type none
_exptl_crystal_colour colourless
_exptl_crystal_colour_primary colourless
_exptl_crystal_density_diffrn 1.765
_exptl_crystal_description block
_exptl_crystal_F_000 1318
_refine_diff_density_max 0.772
_refine_diff_density_min -0.590
_refine_diff_density_rms 0.087
_refine_ls_extinction_method none
_refine_ls_goodness_of_fit_ref 1.020
_refine_ls_hydrogen_treatment constr
_refine_ls_matrix_type full
_refine_ls_number_parameters 640
_refine_ls_number_reflns 12498
_refine_ls_number_restraints 0
_refine_ls_restrained_S_all 1.020
_refine_ls_R_factor_all 0.0420
_refine_ls_R_factor_gt 0.0329
_refine_ls_shift/su_max 0.004
_refine_ls_shift/su_mean 0.000
_refine_ls_structure_factor_coef Fsqd
_refine_ls_weighting_details 'w=1/[\s^2^(Fo^2^)+(0.0343P)^2^+0.7555P] where P=(Fo^2^+2Fc^2^)/3'
_refine_ls_weighting_scheme calc
_refine_ls_wR_factor_gt 0.0753
_refine_ls_wR_factor_ref 0.0803
_reflns_Friedel_coverage 0.000
_reflns_number_gt 10739
_reflns_number_total 12498
_reflns_threshold_expression 'I > 2\s(I)'
_cod_data_source_file d4ce00886c2.cif
_cod_data_source_block 1_CCDC5
_cod_depositor_comments 'Adding full bibliography for 7249611--7249621.cif.'
_cod_original_cell_volume 2524.08(19)
_cod_database_code 7249616
_shelx_shelxl_version_number 2018/3
_shelx_space_group_comment
;
The symmetry employed for this shelxl refinement is uniquely defined
by the following loop, which should always be used as a source of
symmetry information in preference to the above space-group names.
They are only intended as comments.
;
_olex2_refinement_description
;
1. Fixed Uiso
 At 1.2 times of:
  All C(H) groups
2.a Aromatic/amide H refined with riding coordinates:
 C22(H22), C26(H26), C28(H28), C32(H32), C36(H36), C40(H40), C44(H44),
 C23(H23), C25(H25), C27(H27), C7(H7), C29(H29), C15(H15), C47(H47), C17(H17),
 C9(H9), C37(H37), C39(H39), C5(H5), C41(H41), C21(H21), C11(H11), C45(H45)
;
_olex2_submission_special_instructions 'No special instructions were received'

loop_
_space_group_symop_operation_xyz
'x, y, z'
'-x, -y, -z'

loop_
_atom_site_label
_atom_site_type_symbol
_atom_site_fract_x
_atom_site_fract_y
_atom_site_fract_z
_atom_site_U_iso_or_equiv
_atom_site_adp_type
_atom_site_occupancy
_atom_site_site_symmetry_order
_atom_site_calc_flag
_atom_site_refinement_flags_posn
_atom_site_refinement_flags_adp
_atom_site_refinement_flags_occupancy
_atom_site_disorder_assembly
_atom_site_disorder_group
Eu Eu 0.39462(2) 0.58008(2) 0.48138(2) 0.02333(4) Uani 1 1 d . . . . .
Co1 Co 0.44892(3) 0.78910(3) 0.76614(3) 0.03443(9) Uani 1 1 d . . . . .
Cl03 Cl 0.08044(8) 0.65530(8) 0.72781(7) 0.0584(2) Uani 1 1 d . . . . .
Cl04 Cl 0.74827(9) 0.86937(8) 0.79066(8) 0.0658(3) Uani 1 1 d . . . . .
Cl05 Cl 0.61169(10) 1.09676(7) 0.73464(8) 0.0707(3) Uani 1 1 d . . . . .
Cl06 Cl 0.24295(11) 0.62693(9) 0.14829(10) 0.0812(4) Uani 1 1 d . . . . .
Cl07 Cl 0.59206(11) 0.63644(9) 0.26790(8) 0.0779(3) Uani 1 1 d . . . . .
Cl08 Cl 0.70291(13) 0.64307(13) 1.05732(10) 0.0932(5) Uani 1 1 d . . . . .
Cl09 Cl -0.08394(12) 0.15236(11) -0.04761(11) 0.1030(5) Uani 1 1 d . . . . .
Cl0A Cl -0.05452(13) 0.60371(13) 0.27367(10) 0.0962(4) Uani 1 1 d . . . . .
Cl0B Cl 1.03311(11) 0.94062(11) 0.66066(15) 0.1126(5) Uani 1 1 d . . . . .
Cl0C Cl 0.17257(16) 0.92176(15) 0.35588(13) 0.1219(6) Uani 1 1 d . . . . .
O1 O 0.50280(17) 0.68448(16) 0.68246(15) 0.0351(5) Uani 1 1 d . . . . .
O4 O 0.66227(17) 0.56191(16) 0.48035(17) 0.0368(5) Uani 1 1 d . . . . .
O6 O 0.56656(16) 0.66162(16) 0.48827(17) 0.0357(5) Uani 1 1 d . . . . .
O8 O 0.57100(18) 0.56744(16) 0.63027(16) 0.0375(5) Uani 1 1 d . . . . .
O10 O 0.2888(2) 0.7429(2) 0.7093(2) 0.0615(7) Uani 1 1 d . . . . .
O5 O 0.4166(2) 0.76363(17) 0.53216(18) 0.0497(6) Uani 1 1 d . . . . .
O3 O 0.3290(2) 0.57329(19) 0.31035(18) 0.0548(7) Uani 1 1 d . . . . .
O7 O 0.4692(2) 0.88428(18) 0.70345(19) 0.0563(7) Uani 1 1 d . . . . .
O2 O 0.2181(2) 0.4581(2) 0.33114(19) 0.0598(7) Uani 1 1 d . . . . .
N1 N 0.5615(2) 0.9136(2) 0.9184(2) 0.0371(6) Uani 1 1 d . . . . .
C1 C 0.5720(2) 0.6473(2) 0.7022(2) 0.0282(6) Uani 1 1 d . . . . .
O9 O 0.2750(2) 0.6168(2) 0.5594(2) 0.0565(7) Uani 1 1 d . . . . .
C4 C 0.1217(2) 0.6494(2) 0.5577(2) 0.0322(6) Uani 1 1 d . . . . .
N3 N 0.4303(2) 0.7176(2) 0.8628(2) 0.0466(7) Uani 1 1 d . . . . .
C2 C 0.6448(2) 0.6406(2) 0.4811(2) 0.0291(6) Uani 1 1 d . . . . .
C6 C 0.2363(2) 0.6708(2) 0.6129(3) 0.0354(6) Uani 1 1 d . . . . .
C8 C 0.6541(2) 0.7029(2) 0.8160(2) 0.0297(6) Uani 1 1 d . . . . .
C10 C 0.2400(3) 0.4974(3) 0.2755(2) 0.0367(7) Uani 1 1 d . . . . .
C12 C 0.4376(3) 0.8541(2) 0.6058(3) 0.0362(7) Uani 1 1 d . . . . .
C14 C 0.0467(2) 0.6413(2) 0.6012(2) 0.0354(6) Uani 1 1 d . . . . .
C16 C 0.7308(2) 0.7198(2) 0.4738(3) 0.0342(6) Uani 1 1 d . . . . .
C18 C 0.7350(3) 0.8050(3) 0.8646(2) 0.0403(7) Uani 1 1 d . . . . .
C20 C 0.4172(3) 0.9355(2) 0.5752(3) 0.0413(7) Uani 1 1 d . . . . .
C22 C 0.0884(3) 0.6354(3) 0.4553(3) 0.0427(7) Uani 1 1 d . . . . .
H22 H 0.136679 0.638728 0.423812 0.051 Uiso 1 1 calc R U . . .
C24 C 0.4984(3) 0.7848(3) 0.9682(3) 0.0417(7) Uani 1 1 d . . . . .
C26 C 0.6458(3) 0.6518(3) 0.8755(2) 0.0406(7) Uani 1 1 d . . . . .
H26 H 0.592987 0.581985 0.843655 0.049 Uiso 1 1 calc R U . . .
C28 C 0.8289(3) 0.7885(2) 0.5610(3) 0.0450(8) Uani 1 1 d . . . . .
H28 H 0.841416 0.789386 0.625654 0.054 Uiso 1 1 calc R U . . .
C30 C 0.5706(3) 0.8889(3) 0.9975(2) 0.0379(7) Uani 1 1 d . . . . .
C32 C 0.0819(3) 0.3401(3) 0.1154(3) 0.0463(8) Uani 1 1 d . . . . .
H32 H 0.080389 0.306458 0.156119 0.056 Uiso 1 1 calc R U . . .
C34 C 0.1582(3) 0.4452(3) 0.1610(2) 0.0389(7) Uani 1 1 d . . . . .
C36 C -0.0589(3) 0.6166(3) 0.5425(3) 0.0487(9) Uani 1 1 d . . . . .
H36 H -0.109061 0.608027 0.571196 0.058 Uiso 1 1 calc R U . . .
C38 C 0.4889(4) 1.0443(3) 0.6283(3) 0.0505(9) Uani 1 1 d . . . . .
C40 C 0.6270(3) 1.0114(3) 0.9437(3) 0.0528(9) Uani 1 1 d . . . . .
H40 H 0.620964 1.029433 0.890215 0.063 Uiso 1 1 calc R U . . .
C42 C 0.1562(3) 0.4933(3) 0.0978(3) 0.0498(8) Uani 1 1 d . . . . .
C44 C -0.0899(3) 0.6049(3) 0.4425(3) 0.0532(9) Uani 1 1 d . . . . .
H44 H -0.160809 0.588939 0.403174 0.064 Uiso 1 1 calc R U . . .
C46 C 0.7170(3) 0.7057(3) 0.9826(3) 0.0518(9) Uani 1 1 d . . . . .
C23 C 0.7048(4) 1.0877(3) 1.0484(3) 0.0677(12) Uani 1 1 d . . . . .
H23 H 0.749623 1.155399 1.063739 0.081 Uiso 1 1 calc R U . . .
C3 C -0.0153(3) 0.6167(3) 0.4000(3) 0.0528(9) Uani 1 1 d . . . . .
C25 C 0.3207(4) 0.8981(3) 0.4901(3) 0.0551(10) Uani 1 1 d . . . . .
H25 H 0.272696 0.825420 0.452966 0.066 Uiso 1 1 calc R U . . .
C13 C 0.5008(4) 0.7563(4) 1.0477(3) 0.0589(10) Uani 1 1 d . . . . .
C27 C 0.0078(4) 0.3329(4) -0.0529(3) 0.0696(12) Uani 1 1 d . . . . .
H27 H -0.041494 0.294525 -0.124567 0.083 Uiso 1 1 calc R U . . .
C7 C 0.8072(3) 0.8572(3) 0.9714(3) 0.0576(10) Uani 1 1 d . . . . .
H7 H 0.861927 0.925909 1.002805 0.069 Uiso 1 1 calc R U . . .
C29 C 0.3603(4) 0.6214(4) 0.8337(4) 0.0732(13) Uani 1 1 d . . . . .
H29 H 0.313049 0.574640 0.761586 0.088 Uiso 1 1 calc R U . . .
C15 C 0.0807(4) 0.4372(4) -0.0083(3) 0.0668(11) Uani 1 1 d . . . . .
H15 H 0.079828 0.470697 -0.049202 0.080 Uiso 1 1 calc R U . . .
C31 C 0.0081(3) 0.2857(3) 0.0093(3) 0.0595(10) Uani 1 1 d . . . . .
C47 C 0.7978(4) 0.8074(4) 1.0306(3) 0.0613(11) Uani 1 1 d . . . . .
H47 H 0.845582 0.842115 1.102414 0.074 Uiso 1 1 calc R U . . .
C33 C 0.6465(3) 0.9631(3) 1.1054(3) 0.0538(9) Uani 1 1 d . . . . .
C17 C 0.3696(5) 1.0769(4) 0.5122(4) 0.0799(16) Uani 1 1 d . . . . .
H17 H 0.353607 1.123513 0.490043 0.096 Uiso 1 1 calc R U . . .
C35 C 0.7149(3) 0.7217(3) 0.3785(3) 0.0476(8) Uani 1 1 d . . . . .
C9 C 0.4643(5) 1.1134(3) 0.5944(3) 0.0672(13) Uani 1 1 d . . . . .
H9 H 0.513656 1.185266 0.628748 0.081 Uiso 1 1 calc R U . . .
C37 C 0.7150(4) 1.0634(3) 1.1275(3) 0.0687(12) Uani 1 1 d . . . . .
H37 H 0.767924 1.113800 1.196718 0.082 Uiso 1 1 calc R U . . .
C19 C 0.9095(3) 0.8570(3) 0.5511(4) 0.0608(11) Uani 1 1 d . . . . .
C39 C 0.5773(4) 0.8323(5) 1.1555(3) 0.0746(14) Uani 1 1 d . . . . .
H39 H 0.578748 0.813925 1.208319 0.090 Uiso 1 1 calc R U . . .
C5 C 0.6476(4) 0.9301(4) 1.1829(3) 0.0713(13) Uani 1 1 d . . . . .
H5 H 0.697986 0.977176 1.253922 0.086 Uiso 1 1 calc R U . . .
C41 C 0.3544(4) 0.5870(5) 0.9071(5) 0.0937(18) Uani 1 1 d . . . . .
H41 H 0.302984 0.519109 0.884079 0.112 Uiso 1 1 calc R U . . .
C21 C 0.4242(5) 0.6534(5) 1.0125(5) 0.0882(16) Uani 1 1 d . . . . .
H21 H 0.421154 0.630428 1.061507 0.106 Uiso 1 1 calc R U . . .
C43 C 0.2955(4) 0.9688(4) 0.4603(3) 0.0716(13) Uani 1 1 d . . . . .
C11 C 0.7962(4) 0.7883(3) 0.3699(4) 0.0714(13) Uani 1 1 d . . . . .
H11 H 0.784409 0.787437 0.305251 0.086 Uiso 1 1 calc R U . . .
C45 C 0.8936(4) 0.8554(3) 0.4556(4) 0.0732(13) Uani 1 1 d . . . . .
H45 H 0.948757 0.899638 0.449588 0.088 Uiso 1 1 calc R U . . .

loop_
_atom_site_aniso_label
_atom_site_aniso_U_11
_atom_site_aniso_U_22
_atom_site_aniso_U_33
_atom_site_aniso_U_23
_atom_site_aniso_U_13
_atom_site_aniso_U_12
Eu 0.02531(7) 0.02124(7) 0.02213(7) 0.01026(5) 0.00953(5) 0.00958(5)
Co1 0.0364(2) 0.02988(19) 0.0280(2) 0.01037(16) 0.00762(18) 0.01428(17)
Cl03 0.0605(6) 0.0560(5) 0.0432(5) 0.0177(4) 0.0281(5) 0.0086(4)
Cl04 0.0721(7) 0.0456(5) 0.0625(6) 0.0254(4) 0.0289(5) 0.0038(5)
Cl05 0.0853(8) 0.0406(5) 0.0579(6) 0.0206(4) 0.0241(6) 0.0007(5)
Cl06 0.0835(9) 0.0691(7) 0.0708(7) 0.0475(6) 0.0060(6) 0.0114(6)
Cl07 0.0934(9) 0.0717(7) 0.0476(6) 0.0351(5) 0.0146(6) 0.0132(6)
Cl08 0.1416(13) 0.1330(11) 0.0626(7) 0.0737(8) 0.0533(8) 0.0880(11)
Cl09 0.0749(9) 0.0723(7) 0.0716(8) 0.0081(6) 0.0000(7) -0.0169(6)
Cl0A 0.1024(11) 0.1211(11) 0.0569(7) 0.0512(8) 0.0115(7) 0.0480(9)
Cl0B 0.0501(7) 0.0779(8) 0.1403(14) 0.0371(9) 0.0108(8) -0.0108(6)
Cl0C 0.1439(16) 0.1462(14) 0.0972(10) 0.0654(10) 0.0273(10) 0.1080(13)
O1 0.0399(12) 0.0341(10) 0.0257(10) 0.0126(9) 0.0072(9) 0.0185(9)
O4 0.0415(12) 0.0348(10) 0.0509(13) 0.0292(10) 0.0263(11) 0.0204(10)
O6 0.0314(11) 0.0344(10) 0.0485(13) 0.0248(10) 0.0197(10) 0.0149(9)
O8 0.0450(13) 0.0310(10) 0.0305(11) 0.0085(9) 0.0187(10) 0.0160(10)
O10 0.0414(15) 0.0715(17) 0.0414(14) 0.0084(13) 0.0044(12) 0.0276(14)
O5 0.0816(19) 0.0299(11) 0.0479(13) 0.0225(10) 0.0309(14) 0.0293(12)
O3 0.0501(15) 0.0446(13) 0.0383(13) 0.0231(11) -0.0061(11) -0.0017(11)
O7 0.089(2) 0.0334(12) 0.0407(13) 0.0194(11) 0.0176(14) 0.0270(13)
O2 0.0350(13) 0.0885(19) 0.0369(13) 0.0347(14) 0.0078(11) 0.0022(13)
N1 0.0353(14) 0.0334(13) 0.0314(13) 0.0087(11) 0.0120(12) 0.0136(11)
C1 0.0331(15) 0.0254(12) 0.0256(13) 0.0139(11) 0.0137(12) 0.0089(11)
O9 0.0420(14) 0.0573(15) 0.0717(17) 0.0226(13) 0.0342(14) 0.0288(12)
C4 0.0312(15) 0.0277(13) 0.0348(15) 0.0121(12) 0.0149(13) 0.0134(12)
N3 0.0373(16) 0.0477(16) 0.0486(17) 0.0262(14) 0.0128(14) 0.0116(13)
C2 0.0298(15) 0.0283(13) 0.0288(14) 0.0159(11) 0.0125(12) 0.0092(11)
C6 0.0308(16) 0.0342(15) 0.0458(18) 0.0216(14) 0.0187(14) 0.0151(13)
C8 0.0329(15) 0.0331(14) 0.0240(13) 0.0120(11) 0.0121(12) 0.0186(12)
C10 0.0336(16) 0.0421(16) 0.0284(15) 0.0144(13) 0.0087(13) 0.0175(14)
C12 0.0414(18) 0.0272(13) 0.0441(17) 0.0204(13) 0.0201(15) 0.0143(13)
C14 0.0337(16) 0.0243(13) 0.0382(16) 0.0086(12) 0.0162(14) 0.0092(12)
C16 0.0367(16) 0.0276(13) 0.0496(18) 0.0229(13) 0.0250(15) 0.0171(12)
C18 0.0371(17) 0.0387(16) 0.0315(16) 0.0080(13) 0.0130(14) 0.0143(14)
C20 0.063(2) 0.0326(15) 0.0409(17) 0.0223(14) 0.0272(17) 0.0259(15)
C22 0.0423(19) 0.0444(17) 0.0399(17) 0.0192(15) 0.0187(16) 0.0183(15)
C24 0.0411(18) 0.0566(19) 0.0398(17) 0.0266(16) 0.0233(16) 0.0277(16)
C26 0.0444(19) 0.0461(17) 0.0340(16) 0.0205(14) 0.0153(15) 0.0237(15)
C28 0.0400(19) 0.0354(16) 0.059(2) 0.0217(16) 0.0240(17) 0.0149(14)
C30 0.0360(17) 0.0424(16) 0.0323(15) 0.0117(13) 0.0167(14) 0.0214(14)
C32 0.0393(19) 0.0478(18) 0.0327(16) 0.0120(15) 0.0093(15) 0.0112(15)
C34 0.0323(16) 0.0466(17) 0.0285(15) 0.0130(14) 0.0082(13) 0.0178(14)
C36 0.0344(18) 0.0342(16) 0.064(2) 0.0121(16) 0.0232(18) 0.0135(14)
C38 0.089(3) 0.0318(15) 0.0470(19) 0.0233(15) 0.042(2) 0.0297(18)
C40 0.057(2) 0.0333(16) 0.049(2) 0.0112(15) 0.0182(19) 0.0133(16)
C42 0.047(2) 0.056(2) 0.0352(17) 0.0204(16) 0.0081(16) 0.0208(17)
C44 0.0378(19) 0.0434(18) 0.061(2) 0.0166(17) 0.0107(18) 0.0191(16)
C46 0.060(2) 0.075(3) 0.0345(17) 0.0301(18) 0.0205(18) 0.043(2)
C23 0.059(3) 0.0345(18) 0.062(3) 0.0033(18) 0.006(2) 0.0068(17)
C3 0.055(2) 0.050(2) 0.0421(19) 0.0198(16) 0.0090(18) 0.0228(18)
C25 0.074(3) 0.048(2) 0.052(2) 0.0265(18) 0.026(2) 0.035(2)
C13 0.063(3) 0.084(3) 0.060(2) 0.047(2) 0.039(2) 0.042(2)
C27 0.060(3) 0.081(3) 0.0322(19) 0.015(2) -0.0003(19) 0.021(2)
C7 0.041(2) 0.050(2) 0.043(2) 0.0028(17) 0.0052(17) 0.0116(17)
C29 0.053(3) 0.069(3) 0.081(3) 0.049(3) 0.008(2) 0.004(2)
C15 0.072(3) 0.080(3) 0.0356(19) 0.027(2) 0.009(2) 0.031(3)
C31 0.042(2) 0.054(2) 0.040(2) 0.0037(17) 0.0030(17) 0.0079(17)
C47 0.064(3) 0.075(3) 0.0243(16) 0.0098(18) 0.0062(18) 0.038(2)
C33 0.060(2) 0.061(2) 0.0302(17) 0.0077(16) 0.0171(17) 0.036(2)
C17 0.152(5) 0.072(3) 0.080(3) 0.056(3) 0.070(4) 0.085(4)
C35 0.061(2) 0.0378(16) 0.056(2) 0.0291(16) 0.0343(19) 0.0190(16)
C9 0.130(4) 0.0404(19) 0.065(3) 0.035(2) 0.062(3) 0.048(2)
C37 0.067(3) 0.047(2) 0.039(2) -0.0075(17) 0.000(2) 0.021(2)
C19 0.042(2) 0.0345(17) 0.088(3) 0.0220(19) 0.026(2) 0.0063(15)
C39 0.094(4) 0.120(4) 0.044(2) 0.050(3) 0.041(3) 0.066(4)
C5 0.090(4) 0.093(3) 0.0282(18) 0.018(2) 0.023(2) 0.055(3)
C41 0.068(3) 0.098(4) 0.130(5) 0.088(4) 0.032(3) 0.016(3)
C21 0.089(4) 0.127(5) 0.099(4) 0.090(4) 0.051(3) 0.049(4)
C43 0.108(4) 0.082(3) 0.061(3) 0.044(2) 0.042(3) 0.072(3)
C11 0.101(4) 0.056(2) 0.084(3) 0.049(2) 0.060(3) 0.027(3)
C45 0.074(3) 0.051(2) 0.100(4) 0.042(2) 0.053(3) 0.011(2)

loop_
_atom_type_symbol
_atom_type_description
_atom_type_scat_dispersion_real
_atom_type_scat_dispersion_imag
_atom_type_scat_source
C C 0.0033 0.0016 'International Tables Vol C Tables 4.2.6.8 and 6.1.1.4'
H H 0.0000 0.0000 'International Tables Vol C Tables 4.2.6.8 and 6.1.1.4'
Cl Cl 0.1484 0.1585 'International Tables Vol C Tables 4.2.6.8 and 6.1.1.4'
Co Co 0.3494 0.9721 'International Tables Vol C Tables 4.2.6.8 and 6.1.1.4'
Eu Eu -0.1578 3.6682 'International Tables Vol C Tables 4.2.6.8 and 6.1.1.4'
N N 0.0061 0.0033 'International Tables Vol C Tables 4.2.6.8 and 6.1.1.4'
O O 0.0106 0.0060 'International Tables Vol C Tables 4.2.6.8 and 6.1.1.4'

loop_
_geom_angle_atom_site_label_1
_geom_angle_atom_site_label_2
_geom_angle_atom_site_label_3
_geom_angle
_geom_angle_site_symmetry_1
_geom_angle_site_symmetry_3
_geom_angle_publ_flag
O1 Eu O8 45.78(6) . . ?
O4 Eu O1 80.44(7) 2_666 . ?
O4 Eu O8 72.76(7) 2_666 2_666 ?
O4 Eu O8 64.96(7) 2_666 . ?
O4 Eu O5 143.65(7) 2_666 . ?
O4 Eu O3 128.04(8) 2_666 . ?
O4 Eu O2 78.33(8) 2_666 . ?
O6 Eu O1 81.06(7) . . ?
O6 Eu O4 126.49(7) . 2_666 ?
O6 Eu O8 66.19(6) . . ?
O6 Eu O8 73.86(7) . 2_666 ?
O6 Eu O5 77.00(8) . . ?
O6 Eu O3 83.77(8) . . ?
O6 Eu O2 132.04(7) . . ?
O8 Eu O1 119.42(7) 2_666 . ?
O8 Eu O8 73.64(7) 2_666 . ?
O8 Eu O3 79.06(8) 2_666 . ?
O8 Eu O2 77.64(9) 2_666 . ?
O5 Eu O1 76.42(7) . . ?
O5 Eu O8 113.58(7) . . ?
O5 Eu O8 143.46(7) . 2_666 ?
O5 Eu O3 76.29(8) . . ?
O5 Eu O2 107.40(10) . . ?
O3 Eu O1 151.11(7) . . ?
O3 Eu O8 143.78(8) . . ?
O3 Eu O2 53.19(8) . . ?
O2 Eu O1 146.91(7) . . ?
O2 Eu O8 138.48(8) . . ?
O9 Eu O1 73.26(8) . . ?
O9 Eu O4 75.31(8) . 2_666 ?
O9 Eu O6 142.96(8) . . ?
O9 Eu O8 109.70(8) . . ?
O9 Eu O8 142.42(8) . 2_666 ?
O9 Eu O5 71.40(9) . . ?
O9 Eu O3 106.46(10) . . ?
O9 Eu O2 76.97(9) . . ?
O1 Co1 N1 115.25(9) . . ?
O1 Co1 N3 93.63(10) . . ?
O10 Co1 O1 117.09(10) . . ?
O10 Co1 N1 126.00(10) . . ?
O10 Co1 N3 86.54(12) . . ?
O7 Co1 O1 97.85(9) . . ?
O7 Co1 O10 92.87(12) . . ?
O7 Co1 N1 92.46(10) . . ?
O7 Co1 N3 167.37(11) . . ?
N1 Co1 N3 77.82(11) . . ?
Co1 O1 Eu 114.48(9) . . ?
C1 O1 Eu 107.11(16) . . ?
C1 O1 Co1 138.05(18) . . ?
C2 O4 Eu 141.85(19) . 2_666 ?
C2 O6 Eu 140.02(17) . . ?
Eu O8 Eu 106.36(7) 2_666 . ?
C1 O8 Eu 85.75(16) . . ?
C1 O8 Eu 167.6(2) . 2_666 ?
C6 O10 Co1 115.5(2) . . ?
C12 O5 Eu 146.4(2) . . ?
C10 O3 Eu 92.87(19) . . ?
C12 O7 Co1 126.34(19) . . ?
C10 O2 Eu 92.35(19) . . ?
C30 N1 Co1 115.2(2) . . ?
C40 N1 Co1 126.4(2) . . ?
C40 N1 C30 118.4(3) . . ?
O1 C1 C8 117.9(2) . . ?
O8 C1 O1 121.1(3) . . ?
O8 C1 C8 121.0(2) . . ?
C6 O9 Eu 158.6(2) . . ?
C14 C4 C6 124.8(3) . . ?
C22 C4 C6 117.0(3) . . ?
C22 C4 C14 118.2(3) . . ?
C24 N3 Co1 113.2(2) . . ?
C29 N3 Co1 128.7(3) . . ?
C29 N3 C24 118.1(3) . . ?
O4 C2 C16 114.9(2) . . ?
O6 C2 O4 128.0(3) . . ?
O6 C2 C16 117.0(2) . . ?
O10 C6 C4 118.8(3) . . ?
O9 C6 O10 123.1(3) . . ?
O9 C6 C4 118.1(3) . . ?
C18 C8 C1 121.9(3) . . ?
C18 C8 C26 119.0(3) . . ?
C26 C8 C1 119.1(3) . . ?
O3 C10 C34 120.5(3) . . ?
O2 C10 O3 121.6(3) . . ?
O2 C10 C34 117.8(3) . . ?
O5 C12 O7 126.5(3) . . ?
O5 C12 C20 117.5(3) . . ?
O7 C12 C20 115.8(3) . . ?
C4 C14 Cl03 121.4(2) . . ?
C36 C14 Cl03 117.7(3) . . ?
C36 C14 C4 120.8(3) . . ?
C28 C16 C2 120.0(3) . . ?
C28 C16 C35 118.6(3) . . ?
C35 C16 C2 121.4(3) . . ?
C8 C18 Cl04 119.7(2) . . ?
C8 C18 C7 121.2(3) . . ?
C7 C18 Cl04 119.2(3) . . ?
C38 C20 C12 123.9(3) . . ?
C25 C20 C12 117.1(3) . . ?
C25 C20 C38 119.0(3) . . ?
C4 C22 H22 119.8 . . ?
C3 C22 C4 120.4(3) . . ?
C3 C22 H22 119.8 . . ?
N3 C24 C30 116.7(3) . . ?
N3 C24 C13 123.7(3) . . ?
C13 C24 C30 119.6(3) . . ?
C8 C26 H26 120.3 . . ?
C46 C26 C8 119.3(3) . . ?
C46 C26 H26 120.3 . . ?
C16 C28 H28 120.4 . . ?
C16 C28 C19 119.3(4) . . ?
C19 C28 H28 120.4 . . ?
N1 C30 C24 117.0(3) . . ?
N1 C30 C33 122.6(3) . . ?
C33 C30 C24 120.4(3) . . ?
C34 C32 H32 120.1 . . ?
C31 C32 H32 120.1 . . ?
C31 C32 C34 119.8(3) . . ?
C32 C34 C10 116.9(3) . . ?
C32 C34 C42 118.2(3) . . ?
C42 C34 C10 124.9(3) . . ?
C14 C36 H36 119.9 . . ?
C44 C36 C14 120.1(3) . . ?
C44 C36 H36 119.9 . . ?
C20 C38 Cl05 121.7(3) . . ?
C9 C38 Cl05 118.0(3) . . ?
C9 C38 C20 120.3(4) . . ?
N1 C40 H40 119.1 . . ?
N1 C40 C23 121.8(4) . . ?
C23 C40 H40 119.1 . . ?
C34 C42 Cl06 122.3(3) . . ?
C15 C42 Cl06 116.8(3) . . ?
C15 C42 C34 120.8(4) . . ?
C36 C44 H44 120.2 . . ?
C36 C44 C3 119.6(4) . . ?
C3 C44 H44 120.2 . . ?
C26 C46 Cl08 118.9(3) . . ?
C47 C46 Cl08 119.6(3) . . ?
C47 C46 C26 121.4(3) . . ?
C40 C23 H23 119.9 . . ?
C37 C23 C40 120.2(4) . . ?
C37 C23 H23 119.9 . . ?
C22 C3 Cl0A 119.8(3) . . ?
C22 C3 C44 120.7(3) . . ?
C44 C3 Cl0A 119.5(3) . . ?
C20 C25 H25 120.0 . . ?
C20 C25 C43 120.0(4) . . ?
C43 C25 H25 120.0 . . ?
C24 C13 C39 119.0(4) . . ?
C21 C13 C24 115.8(4) . . ?
C21 C13 C39 125.2(4) . . ?
C15 C27 H27 120.4 . . ?
C15 C27 C31 119.1(4) . . ?
C31 C27 H27 120.4 . . ?
C18 C7 H7 120.1 . . ?
C47 C7 C18 119.8(4) . . ?
C47 C7 H7 120.1 . . ?
N3 C29 H29 118.8 . . ?
N3 C29 C41 122.4(5) . . ?
C41 C29 H29 118.8 . . ?
C42 C15 H15 119.8 . . ?
C27 C15 C42 120.4(4) . . ?
C27 C15 H15 119.8 . . ?
C32 C31 Cl09 119.0(3) . . ?
C27 C31 Cl09 119.3(3) . . ?
C27 C31 C32 121.6(4) . . ?
C46 C47 H47 120.4 . . ?
C7 C47 C46 119.3(3) . . ?
C7 C47 H47 120.4 . . ?
C30 C33 C5 118.2(4) . . ?
C37 C33 C30 116.9(3) . . ?
C37 C33 C5 124.9(4) . . ?
C9 C17 H17 120.1 . . ?
C9 C17 C43 119.8(4) . . ?
C43 C17 H17 120.1 . . ?
C16 C35 Cl07 119.5(3) . . ?
C11 C35 Cl07 119.3(3) . . ?
C11 C35 C16 121.2(4) . . ?
C38 C9 H9 119.8 . . ?
C17 C9 C38 120.5(4) . . ?
C17 C9 H9 119.8 . . ?
C23 C37 C33 120.1(4) . . ?
C23 C37 H37 120.0 . . ?
C33 C37 H37 120.0 . . ?
C28 C19 Cl0B 118.5(4) . . ?
C45 C19 Cl0B 120.1(3) . . ?
C45 C19 C28 121.3(4) . . ?
C13 C39 H39 119.3 . . ?
C5 C39 C13 121.5(4) . . ?
C5 C39 H39 119.3 . . ?
C33 C5 H5 119.3 . . ?
C39 C5 C33 121.3(4) . . ?
C39 C5 H5 119.3 . . ?
C29 C41 H41 120.2 . . ?
C21 C41 C29 119.6(5) . . ?
C21 C41 H41 120.2 . . ?
C13 C21 H21 119.8 . . ?
C41 C21 C13 120.4(4) . . ?
C41 C21 H21 119.8 . . ?
C25 C43 Cl0C 119.6(4) . . ?
C25 C43 C17 120.2(5) . . ?
C17 C43 Cl0C 120.1(3) . . ?
C35 C11 H11 119.9 . . ?
C45 C11 C35 120.3(4) . . ?
C45 C11 H11 119.9 . . ?
C19 C45 H45 120.3 . . ?
C11 C45 C19 119.3(4) . . ?
C11 C45 H45 120.3 . . ?

loop_
_geom_bond_atom_site_label_1
_geom_bond_atom_site_label_2
_geom_bond_distance
_geom_bond_site_symmetry_2
_geom_bond_publ_flag
Eu O1 2.5217(19) . ?
Eu O4 2.3921(18) 2_666 ?
Eu O6 2.375(2) . ?
Eu O8 2.4249(19) 2_666 ?
Eu O8 2.982(2) . ?
Eu O5 2.4178(19) . ?
Eu O3 2.429(2) . ?
Eu O2 2.441(2) . ?
Eu O9 2.361(2) . ?
Co1 O1 2.034(2) . ?
Co1 O10 2.012(3) . ?
Co1 O7 1.985(2) . ?
Co1 N1 2.070(3) . ?
Co1 N2 2.137(3) . ?
Cl03 C14 1.735(3) . ?
Cl04 C18 1.741(3) . ?
Cl05 C38 1.731(4) . ?
Cl06 C42 1.740(4) . ?
Cl07 C35 1.733(4) . ?
Cl08 C46 1.733(4) . ?
Cl09 C31 1.742(4) . ?
Cl0A C3 1.735(4) . ?
Cl0B C19 1.731(4) . ?
Cl0C C43 1.734(5) . ?
O1 C1 1.273(3) . ?
O4 C2 1.252(3) . ?
O6 C2 1.250(3) . ?
O8 C1 1.233(3) . ?
O10 C6 1.245(4) . ?
O5 C12 1.238(3) . ?
O3 C10 1.250(4) . ?
O7 C12 1.247(4) . ?
O2 C10 1.248(4) . ?
N1 C30 1.357(4) . ?
N1 C40 1.330(4) . ?
C1 C8 1.500(4) . ?
O9 C6 1.240(4) . ?
C4 C6 1.494(4) . ?
C4 C14 1.390(4) . ?
C4 C22 1.387(4) . ?
N3 C24 1.355(4) . ?
N3 C29 1.317(5) . ?
C2 C16 1.515(4) . ?
C8 C18 1.376(4) . ?
C8 C26 1.389(4) . ?
C10 C34 1.513(4) . ?
C12 C20 1.519(4) . ?
C14 C36 1.382(5) . ?
C16 C28 1.378(5) . ?
C16 C35 1.396(4) . ?
C18 C7 1.386(5) . ?
C20 C38 1.394(5) . ?
C20 C25 1.383(5) . ?
C22 H22 0.9300 . ?
C22 C3 1.373(5) . ?
C24 C30 1.417(5) . ?
C24 C13 1.407(5) . ?
C26 H26 0.9300 . ?
C26 C46 1.383(5) . ?
C28 H28 0.9300 . ?
C28 C19 1.399(5) . ?
C30 C33 1.415(5) . ?
C32 H32 0.9300 . ?
C32 C34 1.389(5) . ?
C32 C31 1.383(5) . ?
C34 C42 1.393(5) . ?
C36 H36 0.9300 . ?
C36 C44 1.365(5) . ?
C38 C9 1.393(5) . ?
C40 H40 0.9300 . ?
C40 C23 1.398(5) . ?
C42 C15 1.387(5) . ?
C44 H44 0.9300 . ?
C44 C3 1.379(6) . ?
C46 C47 1.373(6) . ?
C23 H23 0.9300 . ?
C23 C37 1.351(6) . ?
C25 H25 0.9300 . ?
C25 C43 1.384(5) . ?
C13 C39 1.420(6) . ?
C13 C21 1.400(7) . ?
C27 H27 0.9300 . ?
C27 C15 1.366(6) . ?
C27 C31 1.369(6) . ?
C7 H7 0.9300 . ?
C7 C47 1.372(6) . ?
C29 H29 0.9300 . ?
C29 C41 1.395(6) . ?
C15 H15 0.9300 . ?
C47 H47 0.9300 . ?
C33 C37 1.392(6) . ?
C33 C5 1.426(6) . ?
C17 H17 0.9300 . ?
C17 C9 1.349(7) . ?
C17 C43 1.398(7) . ?
C35 C11 1.378(5) . ?
C9 H9 0.9300 . ?
C37 H37 0.9300 . ?
C19 C45 1.375(6) . ?
C39 H39 0.9300 . ?
C39 C5 1.345(7) . ?
C5 H5 0.9300 . ?
C41 H41 0.9300 . ?
C41 C21 1.359(7) . ?
C21 H21 0.9300 . ?
C11 H11 0.9300 . ?
C11 C45 1.362(7) . ?
C45 H45 0.9300 . ?

loop_
_geom_torsion_atom_site_label_1
_geom_torsion_atom_site_label_2
_geom_torsion_atom_site_label_3
_geom_torsion_atom_site_label_4
_geom_torsion
_geom_torsion_site_symmetry_1
_geom_torsion_site_symmetry_2
_geom_torsion_site_symmetry_3
_geom_torsion_site_symmetry_4
_geom_torsion_publ_flag
Eu O1 C1 O8 -6.4(3) . . . . ?
Eu O1 C1 C8 174.39(19) . . . . ?
Eu O4 C2 O6 -14.6(5) 2_666 . . . ?
Eu O4 C2 C16 164.6(2) 2_666 . . . ?
Eu O6 C2 O4 -10.8(5) . . . . ?
Eu O6 C2 C16 170.1(2) . . . . ?
Eu O8 C1 O1 5.1(2) . . . . ?
Eu O8 C1 O1 172.5(7) 2_666 . . . ?
Eu O8 C1 C8 -175.6(2) . . . . ?
Eu O8 C1 C8 -8.2(10) 2_666 . . . ?
Eu O5 C12 O7 7.4(7) . . . . ?
Eu O5 C12 C20 -168.8(3) . . . . ?
Eu O3 C10 O2 0.6(3) . . . . ?
Eu O3 C10 C34 -175.1(2) . . . . ?
Eu O2 C10 O3 -0.6(3) . . . . ?
Eu O2 C10 C34 175.2(2) . . . . ?
Eu O9 C6 O10 -54.7(8) . . . . ?
Eu O9 C6 C4 123.9(6) . . . . ?
Co1 O1 C1 O8 165.9(2) . . . . ?
Co1 O1 C1 C8 -13.3(4) . . . . ?
Co1 O10 C6 O9 12.3(4) . . . . ?
Co1 O10 C6 C4 -166.3(2) . . . . ?
Co1 O7 C12 O5 -22.5(5) . . . . ?
Co1 O7 C12 C20 153.8(2) . . . . ?
Co1 N1 C30 C24 -3.8(3) . . . . ?
Co1 N1 C30 C33 177.5(2) . . . . ?
Co1 N1 C40 C23 -176.2(3) . . . . ?
Co1 N3 C24 C30 -0.7(4) . . . . ?
Co1 N3 C24 C13 179.5(3) . . . . ?
Co1 N3 C29 C41 -177.1(4) . . . . ?
Cl03 C14 C36 C44 179.9(2) . . . . ?
Cl04 C18 C7 C47 -179.9(3) . . . . ?
Cl05 C38 C9 C17 -179.8(3) . . . . ?
Cl06 C42 C15 C27 -178.1(4) . . . . ?
Cl07 C35 C11 C45 -179.5(3) . . . . ?
Cl08 C46 C47 C7 -178.8(3) . . . . ?
Cl0B C19 C45 C11 179.4(3) . . . . ?
O1 C1 C8 C18 -70.1(4) . . . . ?
O1 C1 C8 C26 107.3(3) . . . . ?
O4 C2 C16 C28 -72.7(4) . . . . ?
O4 C2 C16 C35 104.2(3) . . . . ?
O6 C2 C16 C28 106.5(3) . . . . ?
O6 C2 C16 C35 -76.5(4) . . . . ?
O8 C1 C8 C18 110.7(3) . . . . ?
O8 C1 C8 C26 -72.0(4) . . . . ?
O5 C12 C20 C38 -135.7(3) . . . . ?
O5 C12 C20 C25 45.1(4) . . . . ?
O3 C10 C34 C32 156.6(3) . . . . ?
O3 C10 C34 C42 -21.3(5) . . . . ?
O7 C12 C20 C38 47.7(5) . . . . ?
O7 C12 C20 C25 -131.5(3) . . . . ?
O2 C10 C34 C32 -19.3(4) . . . . ?
O2 C10 C34 C42 162.9(3) . . . . ?
N1 C30 C33 C37 -1.8(5) . . . . ?
N1 C30 C33 C5 178.5(3) . . . . ?
N1 C40 C23 C37 -0.1(7) . . . . ?
C1 C8 C18 Cl04 -3.9(4) . . . . ?
C1 C8 C18 C7 177.0(3) . . . . ?
C1 C8 C26 C46 -175.7(3) . . . . ?
C4 C14 C36 C44 -3.1(5) . . . . ?
C4 C22 C3 Cl0A 178.0(2) . . . . ?
C4 C22 C3 C44 -4.0(5) . . . . ?
N3 C24 C30 N1 3.0(4) . . . . ?
N3 C24 C30 C33 -178.3(3) . . . . ?
N3 C24 C13 C39 178.6(3) . . . . ?
N3 C24 C13 C21 -2.5(6) . . . . ?
N3 C29 C41 C21 -1.3(8) . . . . ?
C2 C16 C28 C19 176.5(3) . . . . ?
C2 C16 C35 Cl07 3.2(4) . . . . ?
C2 C16 C35 C11 -175.2(3) . . . . ?
C6 C4 C14 Cl03 -0.3(4) . . . . ?
C6 C4 C14 C36 -177.1(3) . . . . ?
C6 C4 C22 C3 -179.2(3) . . . . ?
C8 C18 C7 C47 -0.8(5) . . . . ?
C8 C26 C46 Cl08 177.7(2) . . . . ?
C8 C26 C46 C47 -2.0(5) . . . . ?
C10 C34 C42 Cl06 -5.8(5) . . . . ?
C10 C34 C42 C15 177.1(3) . . . . ?
C12 C20 C38 Cl05 1.4(5) . . . . ?
C12 C20 C38 C9 179.5(3) . . . . ?
C12 C20 C25 C43 177.9(3) . . . . ?
C14 C4 C6 O10 -44.8(4) . . . . ?
C14 C4 C6 O9 136.5(3) . . . . ?
C14 C4 C22 C3 1.5(5) . . . . ?
C14 C36 C44 C3 0.6(5) . . . . ?
C16 C28 C19 Cl0B -178.7(2) . . . . ?
C16 C28 C19 C45 -1.4(6) . . . . ?
C16 C35 C11 C45 -1.1(6) . . . . ?
C18 C8 C26 C46 1.7(4) . . . . ?
C18 C7 C47 C46 0.5(6) . . . . ?
C20 C38 C9 C17 2.2(6) . . . . ?
C20 C25 C43 Cl0C -178.2(3) . . . . ?
C20 C25 C43 C17 3.3(6) . . . . ?
C22 C4 C6 O10 136.0(3) . . . . ?
C22 C4 C6 O9 -42.7(4) . . . . ?
C22 C4 C14 Cl03 178.9(2) . . . . ?
C22 C4 C14 C36 2.0(4) . . . . ?
C24 N3 C29 C41 -0.1(7) . . . . ?
C24 C30 C33 C37 179.5(3) . . . . ?
C24 C30 C33 C5 -0.3(5) . . . . ?
C24 C13 C39 C5 -0.5(6) . . . . ?
C24 C13 C21 C41 1.0(7) . . . . ?
C26 C8 C18 Cl04 178.8(2) . . . . ?
C26 C8 C18 C7 -0.3(5) . . . . ?
C26 C46 C47 C7 0.9(6) . . . . ?
C28 C16 C35 Cl07 -179.8(2) . . . . ?
C28 C16 C35 C11 1.8(5) . . . . ?
C28 C19 C45 C11 2.1(6) . . . . ?
C30 N1 C40 C23 0.7(5) . . . . ?
C30 C24 C13 C39 -1.2(5) . . . . ?
C30 C24 C13 C21 177.7(4) . . . . ?
C30 C33 C37 C23 2.3(6) . . . . ?
C30 C33 C5 C39 -1.4(6) . . . . ?
C32 C34 C42 Cl06 176.4(3) . . . . ?
C32 C34 C42 C15 -0.7(5) . . . . ?
C34 C32 C31 Cl09 177.8(3) . . . . ?
C34 C32 C31 C27 -0.2(6) . . . . ?
C34 C42 C15 C27 -0.8(6) . . . . ?
C36 C44 C3 Cl0A -179.0(3) . . . . ?
C36 C44 C3 C22 2.9(5) . . . . ?
C38 C20 C25 C43 -1.3(5) . . . . ?
C40 N1 C30 C24 179.0(3) . . . . ?
C40 N1 C30 C33 0.3(5) . . . . ?
C40 C23 C37 C33 -1.5(7) . . . . ?
C25 C20 C38 Cl05 -179.4(3) . . . . ?
C25 C20 C38 C9 -1.4(5) . . . . ?
C13 C24 C30 N1 -177.3(3) . . . . ?
C13 C24 C30 C33 1.5(5) . . . . ?
C13 C39 C5 C33 1.8(7) . . . . ?
C29 N3 C24 C30 -178.1(3) . . . . ?
C29 N3 C24 C13 2.1(5) . . . . ?
C29 C41 C21 C13 0.8(8) . . . . ?
C15 C27 C31 Cl09 -179.4(4) . . . . ?
C15 C27 C31 C32 -1.4(7) . . . . ?
C31 C32 C34 C10 -176.8(3) . . . . ?
C31 C32 C34 C42 1.2(5) . . . . ?
C31 C27 C15 C42 1.9(7) . . . . ?
C35 C16 C28 C19 -0.5(5) . . . . ?
C35 C11 C45 C19 -0.9(7) . . . . ?
C9 C17 C43 Cl0C 179.0(3) . . . . ?
C9 C17 C43 C25 -2.6(7) . . . . ?
C37 C33 C5 C39 178.8(4) . . . . ?
C39 C13 C21 C41 179.8(5) . . . . ?
C5 C33 C37 C23 -177.9(4) . . . . ?
C21 C13 C39 C5 -179.3(5) . . . . ?
C43 C17 C9 C38 -0.2(7) . . . . ?
